data_7224647
loop_
_publ_author_name
'Najafi, Mahnaz'
'Abbasi, Alireza'
'Masteri-Farahani, Majid'
'Shahbaazi, Hamidreza'
'Ahmadniai Motlagh, Mahmood'
'Janczak, Jan'

_publ_section_title
;
 A one-dimensional polyoxomolybdate polymer as catalyst for the
 epoxidation of olefins
;
_journal_name_full 'RSC Adv.'
_journal_paper_doi 10.1039/C6RA02248K
_journal_year 2016
_chemical_formula_moiety 'Mo4 O13, 2(H4 N)'
_chemical_formula_sum 'H8 Mo4 N2 O13'
_chemical_formula_weight 627.84
_chemical_name_systematic
; 
 ? 
;
_space_group_IT_number 2
_symmetry_cell_setting triclinic
_symmetry_space_group_name_Hall '-P 1'
_symmetry_space_group_name_H-M 'P -1'
_atom_sites_solution_hydrogens geom
_atom_sites_solution_primary direct
_atom_sites_solution_secondary difmap
_audit_creation_method SHELXL-97
_audit_update_record
;
2013-11-04 deposited with the CCDC.
2016-03-16 downloaded from the CCDC.
;
_cell_angle_alpha 104.702(5)
_cell_angle_beta 106.043(4)
_cell_angle_gamma 109.624(6)
_cell_formula_units_Z 2
_cell_length_a 8.2674(4)
_cell_length_b 8.3564(4)
_cell_length_c 10.2593(5)
_cell_measurement_reflns_used 2330
_cell_measurement_temperature 295(2)
_cell_measurement_theta_max 26.0
_cell_measurement_theta_min 2.84
_cell_volume 592.71(7)
_computing_cell_refinement
;
Oxford Diffraction Poland (2008). CrysAlis Red, Version 171.32.6
;
_computing_data_collection
;
Oxford Diffraction Poland (2008). CrysAlis CCD, Version 171.32.6
;
_computing_data_reduction
;
Oxford Diffraction Poland (2008). CrysAlis Red, Version 171.32.6
;
_computing_molecular_graphics
;
Brandenburg & Putz (2006). Diamond 3.0. Crystal and Molecular
Structure Visualisation, University of Bonn, Germany
;
_computing_publication_material 'SHELXL-97 (Sheldrick, 1997)'
_computing_structure_refinement 'SHELXL-97 (Sheldrick, 1997)'
_computing_structure_solution 'SHELXS-97 (Sheldrick, 1990)'
_diffrn_ambient_temperature 295(2)
_diffrn_detector_area_resol_mean '1024x1024 with blocks 2x2'
_diffrn_measured_fraction_theta_full 0.983
_diffrn_measured_fraction_theta_max 0.882
_diffrn_measurement_device_type 'KUMA KM-4 with CCD detector'
_diffrn_measurement_method \w-scan
_diffrn_radiation_monochromator graphite
_diffrn_radiation_source 'fine-focus sealed tube'
_diffrn_radiation_type MoK\a
_diffrn_radiation_wavelength 0.71073
_diffrn_reflns_av_R_equivalents 0.0222
_diffrn_reflns_av_sigmaI/netI 0.0341
_diffrn_reflns_limit_h_max 11
_diffrn_reflns_limit_h_min -10
_diffrn_reflns_limit_k_max 8
_diffrn_reflns_limit_k_min -11
_diffrn_reflns_limit_l_max 13
_diffrn_reflns_limit_l_min -12
_diffrn_reflns_number 7192
_diffrn_reflns_theta_full 26.50
_diffrn_reflns_theta_max 29.59
_diffrn_reflns_theta_min 2.84
_exptl_absorpt_coefficient_mu 4.207
_exptl_absorpt_correction_T_max 0.7317
_exptl_absorpt_correction_T_min 0.4665
_exptl_absorpt_correction_type numerical
_exptl_absorpt_process_details
;
Oxford Diffraction Poland (2008). CrysAlis Red, Version 171.32.6
;
_exptl_crystal_colour grey
_exptl_crystal_density_diffrn 3.518
_exptl_crystal_density_meas 3.515
_exptl_crystal_density_method piknometric
_exptl_crystal_description parallelepiped
_exptl_crystal_F_000 588
_exptl_crystal_size_max 0.22
_exptl_crystal_size_mid 0.11
_exptl_crystal_size_min 0.08
_refine_diff_density_max 0.848
_refine_diff_density_min -0.754
_refine_diff_density_rms 0.157
_refine_ls_extinction_method none
_refine_ls_goodness_of_fit_ref 1.000
_refine_ls_hydrogen_treatment mixed
_refine_ls_matrix_type full
_refine_ls_number_parameters 196
_refine_ls_number_reflns 2945
_refine_ls_number_restraints 20
_refine_ls_restrained_S_all 1.038
_refine_ls_R_factor_all 0.0421
_refine_ls_R_factor_gt 0.0275
_refine_ls_shift/su_max 0.001
_refine_ls_shift/su_mean 0.000
_refine_ls_structure_factor_coef Fsqd
_refine_ls_weighting_details 'calc w=1/[\s^2^(Fo^2^)+(0.0268P)^2^+0.0000P] where P=(Fo^2^+2Fc^2^)/3'
_refine_ls_weighting_scheme calc
_refine_ls_wR_factor_gt 0.0511
_refine_ls_wR_factor_ref 0.0556
_reflns_number_gt 2330
_reflns_number_total 2945
_reflns_threshold_expression I>2\s(I)
_cod_data_source_file c6ra02248k2.cif
_cod_data_source_block mn8
_cod_database_code 7224647

loop_
_symmetry_equiv_pos_as_xyz
'x, y, z'
'-x, -y, -z'

loop_
_atom_site_label
_atom_site_type_symbol
_atom_site_fract_x
_atom_site_fract_y
_atom_site_fract_z
_atom_site_U_iso_or_equiv
_atom_site_adp_type
_atom_site_occupancy
_atom_site_symmetry_multiplicity
_atom_site_calc_flag
_atom_site_refinement_flags
Mo1 Mo 0.08189(5) 0.49795(5) 0.29252(4) 0.01290(9) Uani 1 1 d .
Mo2 Mo 0.05812(5) 0.87841(5) 0.27193(4) 0.01307(9) Uani 1 1 d .
Mo3 Mo -0.22350(5) 0.85031(5) -0.05302(4) 0.01300(9) Uani 1 1 d .
Mo4 Mo -0.22674(5) 0.46035(5) -0.03695(4) 0.01153(9) Uani 1 1 d .
O1 O 0.3077(4) 0.6196(4) 0.4226(3) 0.0208(7) Uani 1 1 d .
O2 O -0.4523(4) 0.3360(4) -0.1622(3) 0.0199(7) Uani 1 1 d .
O3 O 0.2906(4) 1.0078(4) 0.3826(3) 0.0237(7) Uani 1 1 d .
O4 O -0.2896(4) 0.9869(4) 0.0507(4) 0.0261(7) Uani 1 1 d .
O5 O -0.2144(4) 0.3753(4) 0.1012(3) 0.0167(6) Uani 1 1 d .
O6 O 0.0986(4) 0.6482(4) 0.1335(3) 0.0140(6) Uani 1 1 d .
O7 O 0.0686(4) 0.9797(4) 0.1159(3) 0.0150(6) Uani 1 1 d .
O8 O -0.0046(4) 0.6873(4) 0.3440(3) 0.0165(6) Uani 1 1 d .
O9 O -0.2205(4) 0.6946(4) 0.0686(3) 0.0133(6) Uani 1 1 d .
O10 O 0.1246(4) 0.3588(4) 0.1403(3) 0.0133(6) Uani 1 1 d .
O11 O -0.0224(4) 0.3453(4) 0.3603(3) 0.0219(7) Uani 1 1 d .
O12 O -0.4194(4) 0.7235(4) -0.2122(4) 0.0252(7) Uani 1 1 d .
O13 O -0.0496(4) 0.9908(4) 0.3485(3) 0.0220(7) Uani 1 1 d .
N1 N 0.3724(5) 0.9251(5) 0.6893(5) 0.0297(10) Uani 1 1 d D
H11 H 0.407(5) 0.905(5) 0.619(3) 0.045 Uiso 1 1 d D
H12 H 0.421(5) 0.888(5) 0.752(3) 0.045 Uiso 1 1 d D
H13 H 0.406(5) 1.0391(13) 0.729(4) 0.045 Uiso 1 1 d D
H14 H 0.2543(9) 0.868(4) 0.657(4) 0.045 Uiso 1 1 d D
N2 N 0.3148(5) 0.3563(5) 0.5794(4) 0.0248(9) Uani 1 1 d D
H21 H 0.346(5) 0.459(2) 0.571(4) 0.037 Uiso 1 1 d D
H22 H 0.2005(15) 0.310(4) 0.565(4) 0.037 Uiso 1 1 d D
H23 H 0.380(4) 0.371(5) 0.6649(16) 0.037 Uiso 1 1 d D
H24 H 0.334(5) 0.285(4) 0.517(3) 0.037 Uiso 1 1 d D

loop_
_atom_site_aniso_label
_atom_site_aniso_U_11
_atom_site_aniso_U_22
_atom_site_aniso_U_33
_atom_site_aniso_U_23
_atom_site_aniso_U_13
_atom_site_aniso_U_12
Mo1 0.01827(19) 0.01176(18) 0.01084(19) 0.00582(16) 0.00571(15) 0.00795(15)
Mo2 0.01853(19) 0.01124(18) 0.01028(18) 0.00479(15) 0.00517(15) 0.00740(15)
Mo3 0.01362(18) 0.01183(18) 0.01446(19) 0.00682(16) 0.00438(15) 0.00622(15)
Mo4 0.01307(18) 0.01010(18) 0.01169(18) 0.00465(15) 0.00470(14) 0.00521(14)
O1 0.0210(17) 0.0200(16) 0.0184(16) 0.0060(14) 0.0043(13) 0.0093(14)
O2 0.0222(17) 0.0195(16) 0.0189(16) 0.0082(14) 0.0068(13) 0.0107(14)
O3 0.0245(17) 0.0240(17) 0.0196(17) 0.0092(15) 0.0066(14) 0.0084(14)
O4 0.0324(19) 0.0265(18) 0.0299(19) 0.0138(16) 0.0174(16) 0.0182(16)
O5 0.0164(15) 0.0153(15) 0.0185(16) 0.0072(13) 0.0060(13) 0.0072(13)
O6 0.0170(15) 0.0116(14) 0.0136(15) 0.0043(12) 0.0063(12) 0.0067(12)
O7 0.0180(15) 0.0143(15) 0.0115(15) 0.0051(13) 0.0058(12) 0.0058(12)
O8 0.0248(17) 0.0147(15) 0.0153(15) 0.0067(13) 0.0111(13) 0.0112(13)
O9 0.0159(14) 0.0130(14) 0.0150(15) 0.0073(13) 0.0069(12) 0.0089(12)
O10 0.0161(15) 0.0135(14) 0.0113(14) 0.0046(12) 0.0046(12) 0.0083(12)
O11 0.0309(18) 0.0186(16) 0.0209(17) 0.0109(14) 0.0129(14) 0.0115(14)
O12 0.0193(17) 0.0219(17) 0.0291(19) 0.0116(16) 0.0018(14) 0.0078(14)
O13 0.0328(19) 0.0207(17) 0.0183(17) 0.0096(14) 0.0099(14) 0.0167(15)
N1 0.023(2) 0.024(2) 0.039(3) 0.008(2) 0.013(2) 0.0091(18)
N2 0.026(2) 0.026(2) 0.022(2) 0.0090(19) 0.0070(17) 0.0122(18)

loop_
_atom_type_symbol
_atom_type_description
_atom_type_scat_dispersion_real
_atom_type_scat_dispersion_imag
_atom_type_scat_source
N N 0.0061 0.0033 'International Tables Vol C Tables 4.2.6.8 and 6.1.1.4'
H H 0.0000 0.0000 'International Tables Vol C Tables 4.2.6.8 and 6.1.1.4'
O O 0.0106 0.0060 'International Tables Vol C Tables 4.2.6.8 and 6.1.1.4'
Mo Mo -1.6832 0.6857 'International Tables Vol C Tables 4.2.6.8 and 6.1.1.4'

loop_
_geom_angle_atom_site_label_1
_geom_angle_atom_site_label_2
_geom_angle_atom_site_label_3
_geom_angle
_geom_angle_site_symmetry_1
_geom_angle_site_symmetry_3
O11 Mo1 O1 103.27(14) . .
O11 Mo1 O10 105.00(13) . .
O1 Mo1 O10 99.30(13) . .
O11 Mo1 O8 102.60(13) . .
O1 Mo1 O8 97.70(13) . .
O10 Mo1 O8 143.08(11) . .
O11 Mo1 O6 156.60(13) . .
O1 Mo1 O6 100.03(12) . .
O10 Mo1 O6 72.96(10) . .
O8 Mo1 O6 71.94(10) . .
O11 Mo1 O5 86.32(13) . .
O1 Mo1 O5 169.92(11) . .
O10 Mo1 O5 80.86(11) . .
O8 Mo1 O5 76.92(11) . .
O6 Mo1 O5 70.29(9) . .
O11 Mo1 Mo4 144.39(11) . 2_565
O1 Mo1 Mo4 90.68(10) . 2_565
O10 Mo1 Mo4 39.76(8) . 2_565
O8 Mo1 Mo4 107.83(8) . 2_565
O6 Mo1 Mo4 36.21(7) . 2_565
O5 Mo1 Mo4 83.02(7) . 2_565
O13 Mo2 O3 104.22(15) . .
O13 Mo2 O8 95.97(13) . .
O3 Mo2 O8 101.29(13) . .
O13 Mo2 O7 98.72(12) . .
O3 Mo2 O7 94.95(13) . .
O8 Mo2 O7 154.69(12) . .
O13 Mo2 O6 159.80(13) . .
O3 Mo2 O6 94.96(13) . .
O8 Mo2 O6 73.76(10) . .
O7 Mo2 O6 85.70(10) . .
O13 Mo2 O9 89.60(13) . .
O3 Mo2 O9 162.78(12) . .
O8 Mo2 O9 87.17(11) . .
O7 Mo2 O9 72.49(10) . .
O6 Mo2 O9 72.84(10) . .
O4 Mo3 O12 102.94(16) . .
O4 Mo3 O7 101.69(13) . 2_575
O12 Mo3 O7 100.31(13) . 2_575
O4 Mo3 O9 94.19(13) . .
O12 Mo3 O9 107.39(13) . .
O7 Mo3 O9 143.98(11) 2_575 .
O4 Mo3 O7 93.21(13) . .
O12 Mo3 O7 163.56(13) . .
O7 Mo3 O7 73.05(12) 2_575 .
O9 Mo3 O7 73.96(10) . .
O4 Mo3 O10 164.30(12) . 2_565
O12 Mo3 O10 85.04(13) . 2_565
O7 Mo3 O10 89.95(10) 2_575 2_565
O9 Mo3 O10 70.38(10) . 2_565
O7 Mo3 O10 80.01(10) . 2_565
O2 Mo4 O5 105.20(13) . .
O2 Mo4 O6 101.42(13) . 2_565
O5 Mo4 O6 100.49(12) . 2_565
O2 Mo4 O9 103.48(13) . .
O5 Mo4 O9 97.88(12) . .
O6 Mo4 O9 143.78(11) 2_565 .
O2 Mo4 O10 99.06(12) . 2_565
O5 Mo4 O10 155.65(12) . 2_565
O6 Mo4 O10 76.32(11) 2_565 2_565
O9 Mo4 O10 74.13(10) . 2_565
O2 Mo4 O6 176.75(11) . .
O5 Mo4 O6 78.05(11) . .
O6 Mo4 O6 77.98(12) 2_565 .
O9 Mo4 O6 75.66(10) . .
O10 Mo4 O6 77.68(10) 2_565 .
O2 Mo4 Mo1 90.97(10) . 2_565
O5 Mo4 Mo1 144.87(9) . 2_565
O6 Mo4 Mo1 45.03(8) 2_565 2_565
O9 Mo4 Mo1 108.55(8) . 2_565
O10 Mo4 Mo1 34.42(7) 2_565 2_565
O6 Mo4 Mo1 86.37(6) . 2_565
Mo4 O5 Mo1 116.55(13) . .
Mo4 O6 Mo2 156.29(14) 2_565 .
Mo4 O6 Mo1 98.76(11) 2_565 .
Mo2 O6 Mo1 92.68(10) . .
Mo4 O6 Mo4 102.02(12) 2_565 .
Mo2 O6 Mo4 97.58(10) . .
Mo1 O6 Mo4 94.90(9) . .
Mo3 O7 Mo2 146.43(16) 2_575 .
Mo3 O7 Mo3 106.95(12) 2_575 .
Mo2 O7 Mo3 106.56(11) . .
Mo2 O8 Mo1 117.72(14) . .
Mo4 O9 Mo3 111.91(13) . .
Mo4 O9 Mo2 111.59(12) . .
Mo3 O9 Mo2 102.96(11) . .
Mo1 O10 Mo4 105.82(12) . 2_565
Mo1 O10 Mo3 150.92(14) . 2_565
Mo4 O10 Mo3 97.10(10) 2_565 2_565
H11 N1 H12 109.8(8) . .
H11 N1 H13 109.6(8) . .
H12 N1 H13 109.6(8) . .
H11 N1 H14 109.5(8) . .
H12 N1 H14 109.2(8) . .
H13 N1 H14 109.2(8) . .
H21 N2 H22 109.7(8) . .
H21 N2 H23 109.3(8) . .
H22 N2 H23 109.7(8) . .
H21 N2 H24 109.5(8) . .
H22 N2 H24 109.6(8) . .
H23 N2 H24 109.1(8) . .

loop_
_geom_bond_atom_site_label_1
_geom_bond_atom_site_label_2
_geom_bond_distance
_geom_bond_site_symmetry_2
Mo1 O11 1.702(3) .
Mo1 O1 1.720(3) .
Mo1 O10 1.890(3) .
Mo1 O8 1.959(3) .
Mo1 O6 2.303(3) .
Mo1 O5 2.353(3) .
Mo1 Mo4 3.2170(5) 2_565
Mo2 O13 1.693(3) .
Mo2 O3 1.711(3) .
Mo2 O8 1.903(3) .
Mo2 O7 2.001(3) .
Mo2 O6 2.266(3) .
Mo2 O9 2.315(3) .
Mo3 O4 1.690(3) .
Mo3 O12 1.709(3) .
Mo3 O7 1.942(3) 2_575
Mo3 O9 2.020(2) .
Mo3 O7 2.233(3) .
Mo3 O10 2.257(3) 2_565
Mo4 O2 1.704(3) .
Mo4 O5 1.734(3) .
Mo4 O6 1.923(3) 2_565
Mo4 O9 1.957(3) .
Mo4 O10 2.138(3) 2_565
Mo4 O6 2.435(3) .
Mo4 Mo1 3.2170(5) 2_565
O6 Mo4 1.923(3) 2_565
O7 Mo3 1.942(3) 2_575
O10 Mo4 2.138(3) 2_565
O10 Mo3 2.257(3) 2_565
N1 H11 0.844(5) .
N1 H12 0.844(5) .
N1 H13 0.845(5) .
N1 H14 0.847(5) .
N2 H21 0.845(5) .
N2 H22 0.844(5) .
N2 H23 0.846(5) .
N2 H24 0.846(5) .

loop_
_geom_hbond_atom_site_label_D
_geom_hbond_atom_site_label_H
_geom_hbond_atom_site_label_A
_geom_hbond_distance_DH
_geom_hbond_distance_HA
_geom_hbond_distance_DA
_geom_hbond_angle_DHA
_geom_hbond_site_symmetry_A
_geom_hbond_publ_flag
N1 H11 O3 0.844(5) 2.36(3) 2.986(5) 131(3) 2_676 y
N1 H11 O1 0.844(5) 2.40(3) 3.003(5) 129(3) . y
N1 H12 O12 0.844(5) 2.23(2) 2.945(5) 143(3) 1_656 y
N1 H13 O2 0.845(5) 2.17(2) 2.999(5) 168(3) 1_666 y
N1 H14 O11 0.847(5) 2.06(2) 2.819(5) 149(3) 2_566 y
N1 H14 O13 0.847(5) 2.36(3) 2.931(5) 125(3) 2_576 y
N2 H21 O1 0.845(5) 2.30(2) 3.043(5) 148(3) . y
N2 H21 O12 0.845(5) 2.42(3) 2.891(5) 116(3) 1_656 y
N2 H22 O8 0.844(5) 2.09(2) 2.821(5) 145(3) 2_566 y
N2 H22 O11 0.844(5) 2.53(3) 3.015(5) 117(3) . y
N2 H23 O2 0.846(5) 2.08(2) 2.897(5) 162(3) 1_656 y
N2 H24 O3 0.846(5) 2.22(2) 3.000(5) 153(3) 1_545 y
